data_4123784
loop_
_publ_author_name
'Park, Yu Jin'
'Ryu, Ji Yeon'
'Begum, Halima'
'Lee, Min Hyung'
'Stang, Peter J.'
'Lee, Junseong'

_publ_section_title
;
 Selective Formation of Heterometallic Ru-Ag Supramolecules via
 Stoichiometric Control of Multiple Different Tectons.
;
_journal_issue 18
_journal_name_full 'Journal of the American Chemical Society'
_journal_page_first 5863
_journal_page_last 5866
_journal_paper_doi 10.1021/jacs.5b01253
_journal_volume 137
_journal_year 2015
_chemical_formula_sum 'C94.5 H108 F12 N16 O21.5 Ru6 S4'
_chemical_formula_weight 2774.63
_chemical_name_systematic
; 
 ? 
;
_space_group_IT_number 14
_symmetry_cell_setting monoclinic
_symmetry_space_group_name_Hall '-P 2ybc'
_symmetry_space_group_name_H-M 'P 1 21/c 1'
_atom_sites_solution_hydrogens geom
_atom_sites_solution_primary direct
_atom_sites_solution_secondary difmap
_audit_creation_method SHELXL-97
_cell_angle_alpha 90.00
_cell_angle_beta 90.101(7)
_cell_angle_gamma 90.00
_cell_formula_units_Z 4
_cell_length_a 26.621(7)
_cell_length_b 14.879(4)
_cell_length_c 27.483(7)
_cell_measurement_temperature 296(2)
_cell_volume 10886(5)
_computing_cell_refinement 'Bruker SAINT'
_computing_data_collection 'Bruker APEX2'
_computing_data_reduction 'Bruker SAINT'
_computing_molecular_graphics 'Bruker SHELXTL'
_computing_publication_material 'Bruker SHELXTL'
_computing_structure_refinement 'SHELXL-97 (Sheldrick, 2008)'
_computing_structure_solution 'SHELXS-97 (Sheldrick, 2008)'
_diffrn_ambient_temperature 296(2)
_diffrn_measured_fraction_theta_full 0.964
_diffrn_measured_fraction_theta_max 0.964
_diffrn_radiation_monochromator graphite
_diffrn_radiation_source 'fine-focus sealed tube'
_diffrn_radiation_type MoK\a
_diffrn_radiation_wavelength 0.71073
_diffrn_reflns_av_R_equivalents 0.0957
_diffrn_reflns_av_sigmaI/netI 0.1511
_diffrn_reflns_limit_h_max 17
_diffrn_reflns_limit_h_min -28
_diffrn_reflns_limit_k_max 15
_diffrn_reflns_limit_k_min -15
_diffrn_reflns_limit_l_max 29
_diffrn_reflns_limit_l_min -29
_diffrn_reflns_number 28407
_diffrn_reflns_theta_full 22.63
_diffrn_reflns_theta_max 22.63
_diffrn_reflns_theta_min 0.76
_exptl_absorpt_coefficient_mu 0.983
_exptl_crystal_colour yellow
_exptl_crystal_density_diffrn 1.693
_exptl_crystal_density_method 'not measured'
_exptl_crystal_description block
_exptl_crystal_F_000 5580
_refine_diff_density_max 1.002
_refine_diff_density_min -0.852
_refine_diff_density_rms 0.138
_refine_ls_extinction_method none
_refine_ls_goodness_of_fit_ref 0.969
_refine_ls_hydrogen_treatment mixed
_refine_ls_matrix_type full
_refine_ls_number_parameters 1418
_refine_ls_number_reflns 13946
_refine_ls_number_restraints 56
_refine_ls_restrained_S_all 0.968
_refine_ls_R_factor_all 0.1406
_refine_ls_R_factor_gt 0.0715
_refine_ls_shift/su_max 3.090
_refine_ls_shift/su_mean 0.024
_refine_ls_structure_factor_coef Fsqd
_refine_ls_weighting_details 'calc w=1/[\s^2^(Fo^2^)+(0.0823P)^2^+0.0000P] where P=(Fo^2^+2Fc^2^)/3'
_refine_ls_weighting_scheme calc
_refine_ls_wR_factor_gt 0.1516
_refine_ls_wR_factor_ref 0.1828
_reflns_number_gt 7749
_reflns_number_total 13946
_reflns_threshold_expression >2sigma(I)
_cod_data_source_file ja5b01253_si_003.cif
_cod_data_source_block yj9-1
_cod_depositor_comments
;
The following automatic conversions were performed:

'_symmetry_cell_setting' value 'Monoclinic' changed to 'monoclinic'
according to
/usr/data/users/saulius/crontab/automatic-downloads/current/ACS/lib/dictionaries/cif_core.dic
dictionary named 'cif_core.dic' version 2.4.2 from 2011-04-26.

Automatic conversion script
Id: cif_fix_values 3271 2015-04-21 07:52:19Z andrius 
;
_cod_original_cell_volume 10885(5)
_cod_original_sg_symbol_H-M 'P2(1)/c  '
_cod_original_formula_sum 'C94.50 H108 F12 N16 O21.50 Ru6 S4'
_cod_database_code 4123784

loop_
_symmetry_equiv_pos_as_xyz
'x, y, z'
'-x, y+1/2, -z+1/2'
'-x, -y, -z'
'x, -y-1/2, z-1/2'

loop_
_atom_site_label
_atom_site_type_symbol
_atom_site_fract_x
_atom_site_fract_y
_atom_site_fract_z
_atom_site_U_iso_or_equiv
_atom_site_adp_type
_atom_site_occupancy
_atom_site_symmetry_multiplicity
_atom_site_calc_flag
_atom_site_refinement_flags
Ru1 Ru 0.60397(4) -0.06660(6) 0.58673(3) 0.0290(3) Uani 1 1 d .
Ru2 Ru 0.53953(4) 0.14717(6) 0.72350(3) 0.0339(3) Uani 1 1 d .
Ru3 Ru 0.57026(4) 0.28961(6) 0.48399(3) 0.0320(3) Uani 1 1 d .
Ru4 Ru 0.89620(4) 0.43336(6) 0.58679(3) 0.0300(3) Uani 1 1 d .
Ru5 Ru 0.96035(4) 0.64718(7) 0.72357(4) 0.0350(3) Uani 1 1 d .
Ru6 Ru 0.92966(4) 0.78957(6) 0.48405(3) 0.0324(3) Uani 1 1 d .
N1 N 0.5754(4) 0.0618(6) 0.5728(3) 0.026(2) Uani 1 1 d .
N2 N 0.5880(4) 0.1087(6) 0.5323(3) 0.031(3) Uani 1 1 d .
N3 N 0.5680(4) 0.1891(6) 0.5374(3) 0.031(3) Uani 1 1 d .
N4 N 0.5429(4) 0.1967(6) 0.5794(3) 0.032(3) Uani 1 1 d .
N5 N 0.5307(4) 0.1964(6) 0.4451(3) 0.026(2) Uani 1 1 d .
N6 N 0.4819(4) 0.1801(6) 0.4513(3) 0.030(3) Uani 1 1 d .
N7 N 0.4702(4) 0.1107(6) 0.4234(3) 0.023(2) Uani 1 1 d .
N8 N 0.5106(4) 0.0821(6) 0.3990(3) 0.028(2) Uani 1 1 d .
N9 N 0.9249(4) 0.5614(6) 0.5723(3) 0.026(2) Uani 1 1 d .
N10 N 0.9125(4) 0.6082(6) 0.5322(3) 0.032(3) Uani 1 1 d .
N11 N 0.9324(4) 0.6892(6) 0.5371(3) 0.029(3) Uani 1 1 d .
N12 N 0.9569(4) 0.6965(6) 0.5798(3) 0.034(3) Uani 1 1 d .
N13 N 0.9704(4) 0.6962(5) 0.4456(3) 0.027(2) Uani 1 1 d .
N14 N 1.0188(4) 0.6799(6) 0.4518(3) 0.029(3) Uani 1 1 d .
N15 N 1.0299(4) 0.6114(6) 0.4237(3) 0.033(3) Uani 1 1 d .
N16 N 0.9903(4) 0.5810(6) 0.3987(3) 0.026(2) Uani 1 1 d .
C72 C 0.8978(7) 0.9052(8) 0.5235(6) 0.057(5) Uani 1 1 d .
H72 H 0.8698 0.8958 0.5460 0.069 Uiso 1 1 calc R
O1 O 0.5799(3) -0.0398(5) 0.6580(3) 0.031(2) Uani 1 1 d .
O2 O 0.6329(3) 0.2232(5) 0.4588(3) 0.040(2) Uani 1 1 d .
O3 O 0.9198(3) 0.4609(5) 0.6584(3) 0.033(2) Uani 1 1 d .
O4 O 0.8671(3) 0.7241(5) 0.4586(3) 0.040(2) Uani 1 1 d .
C1 C 0.6482(5) -0.0905(8) 0.5202(5) 0.036(3) Uani 1 1 d .
C2 C 0.6760(5) -0.0344(8) 0.5531(5) 0.043(4) Uani 1 1 d .
H2 H 0.6822 0.0281 0.5435 0.051 Uiso 1 1 calc R
C3 C 0.6846(5) -0.0581(9) 0.6007(5) 0.043(4) Uani 1 1 d .
H3 H 0.6969 -0.0121 0.6233 0.052 Uiso 1 1 calc R
C4 C 0.6658(5) -0.1429(11) 0.6206(5) 0.053(4) Uani 1 1 d .
C5 C 0.6401(5) -0.1980(9) 0.5891(5) 0.044(4) Uani 1 1 d .
H5 H 0.6214 -0.2494 0.6021 0.053 Uiso 1 1 calc R
C6 C 0.6324(5) -0.1723(9) 0.5400(5) 0.043(4) Uani 1 1 d .
H6 H 0.6076 -0.2067 0.5212 0.052 Uiso 1 1 calc R
C7 C 0.6392(5) -0.0612(9) 0.4684(4) 0.042(4) Uani 1 1 d .
H7 H 0.6383 0.0046 0.4675 0.051 Uiso 1 1 calc R
C8 C 0.6851(7) -0.0931(15) 0.4391(5) 0.108(8) Uani 1 1 d .
H8A H 0.6863 -0.1576 0.4390 0.162 Uiso 1 1 calc R
H8B H 0.7152 -0.0699 0.4537 0.162 Uiso 1 1 calc R
H8C H 0.6826 -0.0716 0.4062 0.162 Uiso 1 1 calc R
C9 C 0.5913(6) -0.0953(11) 0.4476(5) 0.072(5) Uani 1 1 d .
H9A H 0.5919 -0.1598 0.4471 0.107 Uiso 1 1 calc R
H9B H 0.5873 -0.0730 0.4150 0.107 Uiso 1 1 calc R
H9C H 0.5637 -0.0752 0.4672 0.107 Uiso 1 1 calc R
C10 C 0.6719(6) -0.1637(11) 0.6737(5) 0.076(5) Uani 1 1 d .
H10A H 0.6431 -0.1966 0.6849 0.114 Uiso 1 1 calc R
H10B H 0.6748 -0.1086 0.6916 0.114 Uiso 1 1 calc R
H10C H 0.7016 -0.1991 0.6784 0.114 Uiso 1 1 calc R
C11 C 0.6180(7) 0.1983(17) 0.7299(9) 0.082(7) Uani 1 1 d .
C12 C 0.5849(10) 0.2694(14) 0.7145(6) 0.082(7) Uani 1 1 d .
H12 H 0.5888 0.2970 0.6824 0.098 Uiso 1 1 calc R
C13 C 0.5425(8) 0.2899(9) 0.7439(7) 0.073(6) Uani 1 1 d .
H13 H 0.5168 0.3308 0.7311 0.088 Uiso 1 1 calc R
C14 C 0.5321(7) 0.2402(11) 0.7861(6) 0.061(5) Uani 1 1 d .
C15 C 0.5633(10) 0.1742(12) 0.7989(6) 0.077(6) Uani 1 1 d .
H15 H 0.5528 0.1324 0.8245 0.092 Uiso 1 1 calc R
C16 C 0.6063(10) 0.1543(13) 0.7724(10) 0.101(8) Uani 1 1 d .
H16 H 0.6242 0.0983 0.7798 0.122 Uiso 1 1 calc R
C20 C 0.4839(8) 0.2532(13) 0.8165(6) 0.110(8) Uani 1 1 d .
H20A H 0.4552 0.2535 0.7952 0.165 Uiso 1 1 calc R
H20B H 0.4857 0.3093 0.8336 0.165 Uiso 1 1 calc R
H20C H 0.4808 0.2048 0.8394 0.165 Uiso 1 1 calc R
C21 C 0.6111(6) 0.4186(7) 0.4739(5) 0.044(4) Uani 1 1 d .
C22 C 0.6015(7) 0.4059(8) 0.5238(5) 0.055(5) Uani 1 1 d .
H22 H 0.6295 0.3973 0.5466 0.066 Uiso 1 1 calc R
C23 C 0.5514(8) 0.3885(8) 0.5392(5) 0.060(5) Uani 1 1 d .
H23 H 0.5466 0.3668 0.5725 0.071 Uiso 1 1 calc R
C24 C 0.5114(6) 0.3813(7) 0.5076(6) 0.042(4) Uani 1 1 d U
C25 C 0.5229(7) 0.3951(8) 0.4560(5) 0.048(4) Uani 1 1 d .
H25 H 0.4974 0.3803 0.4316 0.058 Uiso 1 1 calc R
C26 C 0.5716(7) 0.4143(8) 0.4407(5) 0.050(4) Uani 1 1 d .
H26 H 0.5794 0.4105 0.4059 0.060 Uiso 1 1 calc R
C27 C 0.6633(6) 0.4363(10) 0.4572(6) 0.062(5) Uani 1 1 d .
H27 H 0.6854 0.3965 0.4759 0.074 Uiso 1 1 calc R
C28 C 0.6731(7) 0.4171(11) 0.4029(6) 0.095(7) Uani 1 1 d .
H28A H 0.6575 0.3613 0.3940 0.142 Uiso 1 1 calc R
H28B H 0.7087 0.4132 0.3974 0.142 Uiso 1 1 calc R
H28C H 0.6593 0.4648 0.3836 0.142 Uiso 1 1 calc R
C29 C 0.6775(7) 0.5330(10) 0.4707(7) 0.094(6) Uani 1 1 d .
H29A H 0.6549 0.5740 0.4549 0.141 Uiso 1 1 calc R
H29B H 0.7113 0.5450 0.4602 0.141 Uiso 1 1 calc R
H29C H 0.6754 0.5406 0.5053 0.141 Uiso 1 1 calc R
C30 C 0.4591(6) 0.3604(9) 0.5232(6) 0.072(5) Uani 1 1 d .
H30A H 0.4572 0.2988 0.5334 0.107 Uiso 1 1 calc R
H30B H 0.4365 0.3703 0.4966 0.107 Uiso 1 1 calc R
H30C H 0.4500 0.3988 0.5499 0.107 Uiso 1 1 calc R
C31 C 0.5269(5) 0.0909(7) 0.6474(4) 0.027(3) Uani 1 1 d .
C32 C 0.5455(6) 0.0098(8) 0.6727(4) 0.037(4) Uani 1 1 d .
C33 C 0.5251(5) 0.0023(9) 0.7214(4) 0.040(4) Uani 1 1 d .
H33 H 0.5433 -0.0356 0.7446 0.048 Uiso 1 1 calc R
C34 C 0.4825(5) 0.0440(7) 0.7372(5) 0.033(3) Uani 1 1 d .
H34 H 0.4706 0.0336 0.7705 0.040 Uiso 1 1 calc R
C35 C 0.4614(5) 0.1140(8) 0.7092(4) 0.031(3) Uani 1 1 d .
H35 H 0.4344 0.1514 0.7224 0.037 Uiso 1 1 calc R
C36 C 0.4841(5) 0.1362(8) 0.6640(4) 0.035(3) Uani 1 1 d .
H36 H 0.4734 0.1910 0.6471 0.042 Uiso 1 1 calc R
C37 C 0.5482(5) 0.1156(7) 0.6007(4) 0.026(3) Uani 1 1 d .
C38 C 0.5986(5) 0.1319(7) 0.3932(4) 0.031(3) Uani 1 1 d .
C39 C 0.6371(5) 0.1783(8) 0.4172(5) 0.034(3) Uani 1 1 d .
C40 C 0.6855(6) 0.1702(10) 0.3960(5) 0.057(4) Uani 1 1 d .
H40 H 0.7125 0.1994 0.4106 0.069 Uiso 1 1 calc R
C41 C 0.6940(7) 0.1195(12) 0.3539(5) 0.076(6) Uani 1 1 d .
H41 H 0.7263 0.1121 0.3419 0.091 Uiso 1 1 calc R
C42 C 0.6527(7) 0.0802(11) 0.3301(5) 0.067(5) Uani 1 1 d .
H42 H 0.6572 0.0510 0.3005 0.080 Uiso 1 1 calc R
C43 C 0.6069(6) 0.0848(9) 0.3501(5) 0.051(4) Uani 1 1 d .
H43 H 0.5801 0.0561 0.3349 0.062 Uiso 1 1 calc R
C44 C 0.5479(5) 0.1343(8) 0.4124(4) 0.031(3) Uani 1 1 d .
C51 C 0.8522(5) 0.4101(9) 0.5209(5) 0.040(4) Uani 1 1 d .
C52 C 0.8678(5) 0.3276(8) 0.5403(5) 0.039(3) Uani 1 1 d .
H52 H 0.8922 0.2924 0.5216 0.047 Uiso 1 1 calc R
C53 C 0.8587(6) 0.3018(10) 0.5897(5) 0.053(4) Uani 1 1 d .
H53 H 0.8771 0.2504 0.6031 0.064 Uiso 1 1 calc R
C54 C 0.8339(6) 0.3590(11) 0.6213(5) 0.054(4) Uani 1 1 d .
C55 C 0.8151(6) 0.4415(10) 0.6017(6) 0.056(4) Uani 1 1 d .
H55 H 0.8035 0.4875 0.6245 0.067 Uiso 1 1 calc R
C56 C 0.8236(5) 0.4669(9) 0.5538(6) 0.052(4) Uani 1 1 d .
H56 H 0.8171 0.5294 0.5444 0.062 Uiso 1 1 calc R
C57 C 0.8606(5) 0.4385(9) 0.4693(4) 0.042(4) Uani 1 1 d .
H57 H 0.8613 0.5043 0.4687 0.051 Uiso 1 1 calc R
C58 C 0.8167(7) 0.4085(14) 0.4385(5) 0.104(7) Uani 1 1 d .
H58A H 0.8172 0.3442 0.4354 0.156 Uiso 1 1 calc R
H58B H 0.8191 0.4353 0.4068 0.156 Uiso 1 1 calc R
H58C H 0.7859 0.4269 0.4536 0.156 Uiso 1 1 calc R
C59 C 0.9093(6) 0.4056(10) 0.4472(5) 0.067(5) Uani 1 1 d .
H59A H 0.9371 0.4265 0.4664 0.101 Uiso 1 1 calc R
H59B H 0.9123 0.4284 0.4146 0.101 Uiso 1 1 calc R
H59C H 0.9094 0.3411 0.4464 0.101 Uiso 1 1 calc R
C60 C 0.8283(6) 0.3364(12) 0.6742(5) 0.079(6) Uani 1 1 d .
H60A H 0.8404 0.2765 0.6799 0.118 Uiso 1 1 calc R
H60B H 0.7935 0.3401 0.6831 0.118 Uiso 1 1 calc R
H60C H 0.8474 0.3782 0.6933 0.118 Uiso 1 1 calc R
C61 C 0.8820(6) 0.7014(15) 0.7289(8) 0.078(6) Uani 1 1 d .
C62 C 0.8938(7) 0.6529(12) 0.7722(8) 0.076(6) Uani 1 1 d .
H62 H 0.8755 0.5972 0.7789 0.091 Uiso 1 1 calc R
C63 C 0.9358(8) 0.6714(11) 0.7986(6) 0.065(5) Uani 1 1 d .
H63 H 0.9461 0.6289 0.8239 0.078 Uiso 1 1 calc R
C64 C 0.9687(6) 0.7398(11) 0.7857(5) 0.052(4) Uani 1 1 d .
C65 C 0.9581(8) 0.7902(9) 0.7440(6) 0.067(5) Uani 1 1 d .
H65 H 0.9841 0.8304 0.7312 0.081 Uiso 1 1 calc R
C66 C 0.9169(10) 0.7708(12) 0.7150(6) 0.088(7) Uani 1 1 d .
H66 H 0.9140 0.7985 0.6827 0.106 Uiso 1 1 calc R
C67 C 0.8352(13) 0.666(2) 0.7026(10) 0.207(13) Uani 1 1 d DU
H67 H 0.8330 0.6005 0.7028 0.248 Uiso 1 1 calc R
C68 C 0.8347(11) 0.7044(19) 0.6530(9) 0.178(11) Uani 1 1 d DU
H68A H 0.8685 0.7180 0.6432 0.267 Uiso 1 1 calc R
H68B H 0.8150 0.7584 0.6527 0.267 Uiso 1 1 calc R
H68C H 0.8204 0.6616 0.6308 0.267 Uiso 1 1 calc R
C69 C 0.7921(13) 0.712(2) 0.7316(12) 0.265(16) Uani 1 1 d DU
H69A H 0.8061 0.7550 0.7538 0.397 Uiso 1 1 calc R
H69B H 0.7739 0.6671 0.7495 0.397 Uiso 1 1 calc R
H69C H 0.7698 0.7417 0.7094 0.397 Uiso 1 1 calc R
C70 C 1.0153(8) 0.7560(14) 0.8157(6) 0.122(9) Uani 1 1 d .
H70A H 1.0445 0.7496 0.7954 0.184 Uiso 1 1 calc R
H70B H 1.0169 0.7129 0.8417 0.184 Uiso 1 1 calc R
H70C H 1.0144 0.8156 0.8290 0.184 Uiso 1 1 calc R
C71 C 0.8880(6) 0.9179(8) 0.4738(5) 0.046(4) Uani 1 1 d .
C73 C 0.9480(8) 0.8874(8) 0.5394(6) 0.060(5) Uani 1 1 d .
H73 H 0.9529 0.8659 0.5727 0.072 Uiso 1 1 calc R
C74 C 0.9891(7) 0.8832(8) 0.5074(6) 0.058(5) Uani 1 1 d .
C75 C 0.9788(6) 0.8955(7) 0.4566(5) 0.041(4) Uani 1 1 d U
H75 H 1.0046 0.8810 0.4325 0.049 Uiso 1 1 calc R
C76 C 0.9276(6) 0.9138(8) 0.4407(5) 0.046(4) Uani 1 1 d .
H76 H 0.9198 0.9095 0.4060 0.055 Uiso 1 1 calc R
C77 C 0.8354(6) 0.9351(9) 0.4581(6) 0.059(5) Uani 1 1 d .
H77 H 0.8132 0.8952 0.4766 0.071 Uiso 1 1 calc R
C78 C 0.8264(7) 0.9181(12) 0.4029(6) 0.090(6) Uani 1 1 d .
H78A H 0.8471 0.9581 0.3842 0.135 Uiso 1 1 calc R
H78B H 0.7917 0.9286 0.3952 0.135 Uiso 1 1 calc R
H78C H 0.8349 0.8570 0.3951 0.135 Uiso 1 1 calc R
C79 C 0.8212(7) 1.0327(11) 0.4700(7) 0.114(8) Uani 1 1 d .
H79A H 0.8293 1.0454 0.5033 0.170 Uiso 1 1 calc R
H79B H 0.7858 1.0411 0.4648 0.170 Uiso 1 1 calc R
H79C H 0.8396 1.0727 0.4492 0.170 Uiso 1 1 calc R
C80 C 1.0418(6) 0.8598(9) 0.5236(6) 0.080(6) Uani 1 1 d .
H80A H 1.0498 0.8926 0.5527 0.120 Uiso 1 1 calc R
H80B H 1.0651 0.8754 0.4984 0.120 Uiso 1 1 calc R
H80C H 1.0438 0.7965 0.5301 0.120 Uiso 1 1 calc R
C81 C 0.9732(5) 0.5905(7) 0.6473(4) 0.029(3) Uani 1 1 d .
C82 C 0.9546(5) 0.5132(8) 0.6728(4) 0.034(3) Uani 1 1 d .
C83 C 0.9748(6) 0.5016(8) 0.7221(4) 0.042(4) Uani 1 1 d .
H83 H 0.9571 0.4625 0.7451 0.051 Uiso 1 1 calc R
C84 C 1.0177(5) 0.5433(8) 0.7365(5) 0.041(4) Uani 1 1 d .
H84 H 1.0299 0.5337 0.7698 0.050 Uiso 1 1 calc R
C85 C 1.0393(5) 0.6129(8) 0.7083(5) 0.042(4) Uani 1 1 d .
H85 H 1.0664 0.6498 0.7218 0.051 Uiso 1 1 calc R
C86 C 1.0163(5) 0.6376(8) 0.6646(4) 0.033(3) Uani 1 1 d .
H86 H 1.0272 0.6924 0.6478 0.039 Uiso 1 1 calc R
C87 C 0.9516(5) 0.6151(7) 0.6010(4) 0.027(3) Uani 1 1 d .
C88 C 0.9017(5) 0.6323(8) 0.3926(4) 0.031(3) Uani 1 1 d .
C89 C 0.8624(5) 0.6762(9) 0.4174(5) 0.038(3) Uani 1 1 d .
C90 C 0.8141(6) 0.6693(10) 0.3957(5) 0.057(4) Uani 1 1 d .
H90 H 0.7869 0.6977 0.4104 0.069 Uiso 1 1 calc R
C91 C 0.8065(6) 0.6212(12) 0.3530(5) 0.071(5) Uani 1 1 d .
H91 H 0.7743 0.6149 0.3403 0.085 Uiso 1 1 calc R
C92 C 0.8476(6) 0.5821(12) 0.3291(5) 0.071(5) Uani 1 1 d .
H92 H 0.8436 0.5543 0.2991 0.085 Uiso 1 1 calc R
C93 C 0.8922(6) 0.5854(9) 0.3501(4) 0.051(4) Uani 1 1 d .
H93 H 0.9186 0.5546 0.3356 0.061 Uiso 1 1 calc R
C94 C 0.9525(5) 0.6343(7) 0.4127(4) 0.028(3) Uani 1 1 d .
C101 C 0.1828(14) 0.521(2) 0.8502(16) 0.20(2) Uani 1 1 d .
C102 C 0.6814(14) 0.518(2) 0.6520(15) 0.20(2) Uani 1 1 d .
C103 C 0.1590(10) 0.7873(17) 0.6718(10) 0.116(9) Uani 1 1 d .
C104 C 0.3401(12) 0.2870(18) 0.6721(9) 0.127(10) Uani 1 1 d .
C105 C 0.7405(8) 0.2310(12) 0.5308(7) 0.106(7) Uani 1 1 d .
H10G H 0.7292 0.2879 0.5432 0.159 Uiso 1 1 calc R
H10H H 0.7545 0.2392 0.4989 0.159 Uiso 1 1 calc R
H10I H 0.7657 0.2068 0.5521 0.159 Uiso 1 1 calc R
O61 O 0.2783(18) 0.531(3) 0.7299(15) 0.47(3) Uani 1 1 d U
C108 C 0.7585(7) 0.7303(13) 0.5297(7) 0.103(7) Uani 1 1 d .
H10D H 0.7349 0.7091 0.5535 0.155 Uiso 1 1 calc R
H10E H 0.7426 0.7317 0.4983 0.155 Uiso 1 1 calc R
H10F H 0.7694 0.7897 0.5383 0.155 Uiso 1 1 calc R
C112 C 0.7539(18) 0.570(4) 0.787(2) 0.18(3) Uani 0.50 1 d P
F1 F 0.1458(7) 0.7013(11) 0.6662(6) 0.180(7) Uani 1 1 d .
F2 F 0.1904(7) 0.7903(16) 0.7073(6) 0.223(10) Uani 1 1 d .
F3 F 0.1856(5) 0.8132(11) 0.6330(5) 0.160(6) Uani 1 1 d .
F4 F 0.1898(6) 0.4717(13) 0.8889(7) 0.209(8) Uani 1 1 d .
F5 F 0.1927(11) 0.496(2) 0.8079(9) 0.317(19) Uani 1 1 d .
F6 F 0.2035(7) 0.5985(15) 0.8572(8) 0.213(8) Uani 1 1 d .
F7 F 0.6912(13) 0.494(2) 0.6907(9) 0.33(2) Uani 1 1 d .
F8 F 0.7036(7) 0.5962(14) 0.6402(7) 0.204(8) Uani 1 1 d .
F9 F 0.6901(6) 0.4747(14) 0.6097(7) 0.212(8) Uani 1 1 d .
F10 F 0.3548(6) 0.2029(11) 0.6662(6) 0.177(7) Uani 1 1 d .
F11 F 0.3141(5) 0.3117(11) 0.6334(5) 0.167(6) Uani 1 1 d .
F12 F 0.3107(8) 0.2861(15) 0.7084(6) 0.220(9) Uani 1 1 d .
O6 O 0.0940(6) 0.4542(8) 0.8485(5) 0.120(5) Uani 1 1 d .
O10 O 0.1059(7) 0.5842(9) 0.8960(6) 0.142(6) Uani 1 1 d .
O15 O 0.6037(7) 0.5849(9) 0.6029(6) 0.151(7) Uani 1 1 d .
O16 O 0.5940(6) 0.4551(8) 0.6522(5) 0.125(5) Uani 1 1 d .
O17 O 0.6128(7) 0.5942(13) 0.6927(6) 0.186(9) Uani 1 1 d .
O18 O 0.0831(6) 0.8436(15) 0.6371(6) 0.175(8) Uani 1 1 d .
O19 O 0.1292(10) 0.9389(10) 0.6885(8) 0.285(17) Uani 1 1 d .
O20 O 0.0802(6) 0.8219(8) 0.7200(5) 0.127(6) Uani 1 1 d .
O21 O 0.1117(8) 0.5952(12) 0.8077(6) 0.194(9) Uani 1 1 d .
O22 O 0.4201(6) 0.3239(8) 0.7194(5) 0.123(6) Uani 1 1 d .
O23 O 0.4177(7) 0.3441(14) 0.6363(6) 0.169(8) Uani 1 1 d .
O24 O 0.3701(9) 0.4375(11) 0.6898(8) 0.264(15) Uani 1 1 d .
O51 O 0.7984(5) 0.6744(8) 0.5284(5) 0.105(5) Uani 1 1 d .
H51 H 0.8229 0.7016 0.5178 0.157 Uiso 1 1 calc R
O52 O 0.7019(5) 0.1745(8) 0.5283(6) 0.100(5) Uani 1 1 d .
H52A H 0.6757 0.2020 0.5333 0.151 Uiso 1 1 calc R
O54 O 0.4915(8) 0.4838(13) 0.6515(6) 0.186(8) Uani 1 1 d .
O55 O 0.9927(8) 0.4850(12) 0.8487(6) 0.178(8) Uani 1 1 d .
O62 O 0.7949(18) 0.521(3) 0.7604(18) 0.23(2) Uani 0.50 1 d P
S1 S 0.1142(2) 0.5408(3) 0.8516(2) 0.0932(17) Uani 1 1 d .
S2 S 0.6146(2) 0.5406(4) 0.6481(2) 0.0946(18) Uani 1 1 d .
S3 S 0.1059(3) 0.8587(4) 0.6798(2) 0.0990(19) Uani 1 1 d .
S4 S 0.3942(3) 0.3587(4) 0.6790(2) 0.100(2) Uani 1 1 d .
C18 C 0.7100(15) 0.225(3) 0.7296(13) 0.279(18) Uani 1 1 d U
H18A H 0.7185 0.1983 0.7602 0.419 Uiso 1 1 calc R
H18B H 0.6982 0.2855 0.7350 0.419 Uiso 1 1 calc R
H18C H 0.7392 0.2268 0.7092 0.419 Uiso 1 1 calc R
C19 C 0.6655(10) 0.1981(18) 0.6555(9) 0.168(11) Uani 1 1 d U
H19A H 0.6367 0.1735 0.6391 0.252 Uiso 1 1 calc R
H19B H 0.6955 0.1794 0.6391 0.252 Uiso 1 1 calc R
H19C H 0.6635 0.2626 0.6552 0.252 Uiso 1 1 calc R
C17 C 0.6666(12) 0.168(2) 0.7036(11) 0.179(12) Uani 1 1 d U
H17 H 0.6722 0.1026 0.7060 0.215 Uiso 1 1 calc R

loop_
_atom_site_aniso_label
_atom_site_aniso_U_11
_atom_site_aniso_U_22
_atom_site_aniso_U_33
_atom_site_aniso_U_23
_atom_site_aniso_U_13
_atom_site_aniso_U_12
Ru1 0.0341(7) 0.0220(5) 0.0308(6) 0.0007(4) 0.0016(5) 0.0030(5)
Ru2 0.0505(8) 0.0234(5) 0.0277(6) -0.0046(5) -0.0013(5) -0.0010(6)
Ru3 0.0509(8) 0.0168(5) 0.0283(6) 0.0002(4) -0.0004(5) -0.0057(5)
Ru4 0.0367(7) 0.0220(5) 0.0315(6) -0.0001(5) 0.0043(5) -0.0035(5)
Ru5 0.0505(8) 0.0245(6) 0.0300(6) -0.0047(5) 0.0053(5) 0.0014(6)
Ru6 0.0505(8) 0.0175(5) 0.0291(6) 0.0011(5) 0.0035(5) 0.0061(6)
N1 0.033(7) 0.024(5) 0.020(6) 0.002(5) 0.003(5) -0.007(5)
N2 0.043(7) 0.023(6) 0.027(6) -0.002(5) 0.011(5) 0.006(5)
N3 0.040(7) 0.033(6) 0.020(6) -0.008(5) 0.007(5) -0.008(6)
N4 0.038(7) 0.023(6) 0.034(7) -0.003(5) -0.004(5) 0.003(5)
N5 0.032(7) 0.021(5) 0.023(6) 0.010(4) 0.002(5) 0.004(5)
N6 0.045(8) 0.017(5) 0.030(6) -0.008(4) -0.001(5) -0.002(5)
N7 0.025(6) 0.027(5) 0.016(5) 0.006(4) 0.000(5) -0.004(5)
N8 0.032(7) 0.021(5) 0.030(6) -0.003(5) 0.008(5) -0.005(5)
N9 0.039(7) 0.022(5) 0.018(5) 0.003(5) -0.004(5) 0.001(5)
N10 0.045(8) 0.020(5) 0.031(6) -0.006(5) 0.010(5) -0.003(5)
N11 0.040(7) 0.024(6) 0.021(6) -0.003(4) -0.001(5) 0.016(5)
N12 0.046(8) 0.023(6) 0.032(6) 0.000(5) 0.006(5) 0.003(5)
N13 0.030(7) 0.009(5) 0.042(6) 0.003(4) 0.010(5) 0.009(5)
N14 0.042(8) 0.018(5) 0.028(6) -0.003(4) 0.013(5) 0.012(5)
N15 0.053(8) 0.026(6) 0.021(6) -0.001(5) 0.006(6) -0.006(6)
N16 0.029(7) 0.026(5) 0.022(6) -0.002(4) 0.005(5) 0.001(5)
C72 0.085(15) 0.018(7) 0.070(12) 0.001(7) 0.043(10) 0.017(8)
O1 0.051(6) 0.022(4) 0.019(5) -0.002(4) -0.001(4) 0.006(5)
O2 0.059(7) 0.032(5) 0.029(5) -0.004(4) 0.002(5) -0.003(5)
O3 0.051(6) 0.014(4) 0.035(5) -0.004(4) 0.008(4) -0.007(4)
O4 0.060(7) 0.031(5) 0.030(5) 0.000(4) -0.003(5) 0.009(5)
C1 0.027(8) 0.024(7) 0.057(9) -0.001(6) 0.005(7) 0.005(6)
C2 0.041(9) 0.031(7) 0.056(10) -0.006(7) -0.001(8) 0.004(7)
C3 0.042(10) 0.051(9) 0.037(9) -0.013(7) 0.011(7) 0.014(8)
C4 0.041(10) 0.070(11) 0.049(10) 0.014(8) -0.007(8) 0.027(9)
C5 0.037(9) 0.041(8) 0.056(10) 0.011(7) -0.002(7) 0.003(8)
C6 0.033(9) 0.042(8) 0.056(10) -0.014(7) 0.004(7) -0.001(7)
C7 0.053(10) 0.042(8) 0.033(8) 0.015(6) 0.005(7) 0.001(8)
C8 0.103(17) 0.18(2) 0.038(11) 0.009(12) 0.040(11) 0.029(16)
C9 0.088(15) 0.078(12) 0.049(10) 0.026(9) -0.010(10) -0.006(11)
C10 0.081(14) 0.096(13) 0.051(10) 0.017(9) 0.000(9) 0.041(11)
C11 0.039(12) 0.105(18) 0.101(17) -0.072(14) 0.014(12) -0.025(12)
C12 0.12(2) 0.085(15) 0.042(11) -0.019(10) 0.002(12) -0.056(15)
C13 0.111(18) 0.012(7) 0.097(14) -0.006(9) -0.044(13) -0.023(10)
C14 0.096(16) 0.045(10) 0.041(10) -0.032(8) -0.002(10) -0.019(10)
C15 0.13(2) 0.054(12) 0.042(11) -0.006(9) -0.019(12) -0.008(13)
C16 0.12(2) 0.063(13) 0.12(2) -0.020(15) -0.067(17) 0.017(15)
C20 0.111(18) 0.124(17) 0.096(14) -0.093(13) 0.037(13) -0.027(14)
C21 0.071(12) 0.005(6) 0.058(10) 0.000(6) -0.008(9) -0.005(7)
C22 0.099(15) 0.024(8) 0.043(10) -0.002(7) -0.017(9) -0.023(9)
C23 0.129(18) 0.006(6) 0.044(10) 0.002(6) 0.002(11) -0.003(9)
C24 0.055(8) 0.013(5) 0.060(8) -0.012(5) 0.015(7) 0.005(6)
C25 0.075(13) 0.012(7) 0.057(10) -0.001(6) -0.016(9) 0.011(8)
C26 0.080(13) 0.029(8) 0.040(9) 0.002(6) -0.006(9) -0.015(9)
C27 0.054(12) 0.047(9) 0.085(13) 0.012(9) -0.011(10) -0.001(9)
C28 0.111(18) 0.071(12) 0.101(16) 0.047(11) 0.015(13) 0.005(12)
C29 0.088(16) 0.053(11) 0.141(17) 0.017(11) -0.005(13) -0.039(11)
C30 0.061(12) 0.042(9) 0.112(14) -0.019(9) 0.043(11) -0.008(9)
C31 0.025(8) 0.025(7) 0.031(8) -0.006(6) 0.011(6) 0.002(6)
C32 0.065(11) 0.015(6) 0.030(8) -0.006(6) -0.022(7) -0.012(7)
C33 0.068(11) 0.044(8) 0.009(7) -0.001(6) -0.005(7) -0.006(8)
C34 0.044(9) 0.017(7) 0.039(8) -0.001(6) 0.020(7) 0.001(7)
C35 0.022(8) 0.039(7) 0.031(8) -0.007(6) 0.012(6) -0.007(6)
C36 0.045(9) 0.038(7) 0.020(7) -0.009(6) 0.005(6) -0.010(7)
C37 0.040(9) 0.022(7) 0.017(7) -0.009(5) 0.012(6) 0.009(6)
C38 0.043(9) 0.019(6) 0.032(8) 0.007(6) 0.024(7) 0.001(7)
C39 0.032(9) 0.031(7) 0.039(9) 0.009(6) 0.009(7) -0.002(7)
C40 0.050(11) 0.069(10) 0.053(10) -0.009(8) 0.004(8) -0.022(9)
C41 0.059(12) 0.118(15) 0.051(11) -0.034(10) 0.027(9) -0.015(12)
C42 0.068(13) 0.087(12) 0.045(10) -0.038(9) 0.010(9) 0.006(11)
C43 0.072(13) 0.047(9) 0.035(9) -0.020(7) 0.018(8) -0.012(9)
C44 0.047(10) 0.031(7) 0.016(7) 0.002(6) -0.004(6) 0.002(8)
C51 0.030(9) 0.044(8) 0.047(9) 0.011(7) -0.005(7) -0.005(7)
C52 0.029(8) 0.030(7) 0.058(10) -0.010(7) -0.002(7) -0.010(7)
C53 0.049(10) 0.052(10) 0.059(11) 0.017(8) -0.022(8) -0.031(9)
C54 0.045(10) 0.066(11) 0.052(10) -0.003(9) 0.019(8) -0.036(9)
C55 0.062(12) 0.047(9) 0.058(11) 0.008(8) -0.016(9) -0.010(9)
C56 0.046(10) 0.033(8) 0.078(12) -0.014(8) -0.020(9) 0.005(8)
C57 0.055(10) 0.041(8) 0.031(8) 0.006(6) 0.001(7) 0.009(8)
C58 0.125(19) 0.160(19) 0.027(10) -0.005(11) -0.024(10) -0.017(16)
C59 0.093(15) 0.059(10) 0.050(10) 0.009(8) 0.015(10) 0.013(10)
C60 0.076(14) 0.111(14) 0.049(11) 0.013(10) 0.016(9) -0.035(12)
C61 0.021(10) 0.094(15) 0.118(17) -0.066(14) -0.012(11) 0.019(11)
C62 0.060(14) 0.065(12) 0.103(16) -0.025(12) 0.045(12) 0.000(11)
C63 0.088(15) 0.055(11) 0.052(11) -0.009(8) 0.019(11) 0.010(11)
C64 0.066(12) 0.056(10) 0.036(9) -0.037(8) -0.008(8) 0.023(9)
C65 0.109(17) 0.024(8) 0.069(12) -0.009(8) 0.046(11) 0.010(10)
C66 0.15(2) 0.063(12) 0.056(12) -0.013(10) -0.030(13) 0.071(14)
C67 0.206(13) 0.207(13) 0.207(13) 0.0000(11) 0.0004(11) 0.0002(11)
C68 0.178(11) 0.178(11) 0.178(11) 0.0001(11) 0.0004(11) 0.0002(11)
C69 0.265(16) 0.265(16) 0.265(16) -0.0001(11) 0.0004(11) 0.0001(11)
C70 0.15(2) 0.15(2) 0.068(13) -0.083(13) -0.031(13) 0.042(17)
C71 0.068(12) 0.020(7) 0.051(10) 0.010(7) 0.018(9) 0.023(8)
C73 0.119(18) 0.018(7) 0.043(10) -0.001(7) 0.014(11) 0.010(10)
C74 0.098(15) 0.012(7) 0.065(11) -0.010(7) -0.033(11) -0.008(8)
C75 0.050(8) 0.016(5) 0.057(7) -0.011(5) 0.009(6) -0.002(6)
C76 0.077(13) 0.022(7) 0.038(9) 0.002(6) -0.005(8) 0.011(8)
C77 0.063(12) 0.028(8) 0.086(13) 0.015(8) 0.020(10) 0.009(8)
C78 0.093(16) 0.093(13) 0.085(14) 0.047(11) -0.009(11) 0.010(12)
C79 0.091(17) 0.079(14) 0.17(2) 0.037(14) 0.007(15) 0.051(13)
C80 0.063(12) 0.039(9) 0.138(16) -0.013(10) -0.039(12) -0.005(9)
C81 0.029(8) 0.021(7) 0.035(8) -0.002(6) 0.012(6) 0.008(6)
C82 0.048(9) 0.019(7) 0.036(8) -0.002(6) 0.001(7) 0.002(7)
C83 0.072(12) 0.028(7) 0.026(8) -0.001(6) 0.011(7) 0.000(8)
C84 0.057(11) 0.027(7) 0.041(9) -0.001(6) -0.003(7) -0.006(7)
C85 0.038(9) 0.030(7) 0.058(10) -0.020(7) 0.022(8) 0.004(7)
C86 0.038(9) 0.027(7) 0.033(8) -0.002(6) 0.002(7) 0.006(7)
C87 0.038(9) 0.020(6) 0.025(7) -0.001(5) 0.004(6) 0.003(6)
C88 0.027(8) 0.033(7) 0.033(8) -0.003(6) 0.000(6) 0.007(7)
C89 0.042(10) 0.041(8) 0.032(8) 0.009(6) -0.005(7) 0.000(7)
C90 0.055(11) 0.071(10) 0.046(10) 0.001(8) 0.005(8) 0.030(9)
C91 0.053(12) 0.121(15) 0.037(10) -0.026(9) -0.015(8) 0.011(11)
C92 0.060(12) 0.108(14) 0.045(10) -0.021(10) -0.013(9) 0.023(11)
C93 0.075(13) 0.048(9) 0.029(8) 0.004(7) -0.008(8) 0.019(9)
C94 0.036(9) 0.019(6) 0.028(7) -0.002(5) 0.012(6) -0.014(7)
C101 0.19(4) 0.15(3) 0.25(4) 0.17(3) -0.12(4) -0.08(3)
C102 0.19(4) 0.16(3) 0.25(4) -0.14(3) 0.17(4) -0.10(3)
C103 0.10(2) 0.118(19) 0.13(2) -0.071(17) 0.039(17) -0.074(18)
C104 0.18(3) 0.111(19) 0.090(18) -0.043(16) -0.027(19) 0.07(2)
C105 0.103(18) 0.086(13) 0.129(17) 0.024(12) -0.048(14) -0.042(14)
O61 0.48(3) 0.47(3) 0.47(3) -0.007(10) 0.011(10) -0.007(10)
C108 0.076(16) 0.100(15) 0.134(18) 0.027(13) 0.046(13) 0.029(14)
C112 0.07(3) 0.14(4) 0.33(8) 0.12(5) 0.01(4) 0.03(3)
F1 0.174(16) 0.144(13) 0.220(16) -0.017(12) 0.078(13) -0.014(13)
F2 0.174(18) 0.35(3) 0.143(14) -0.047(16) -0.031(12) 0.017(19)
F3 0.105(11) 0.242(17) 0.132(11) -0.009(11) 0.058(9) -0.023(11)
F4 0.132(14) 0.233(18) 0.261(19) 0.120(16) 0.007(13) 0.034(14)
F5 0.28(3) 0.42(4) 0.25(3) -0.02(3) 0.14(3) 0.00(3)
F6 0.118(15) 0.23(2) 0.29(2) 0.017(19) 0.000(14) -0.052(15)
F7 0.37(4) 0.41(4) 0.22(2) 0.02(3) -0.16(3) 0.02(3)
F8 0.129(15) 0.217(18) 0.27(2) -0.029(17) 0.018(14) -0.055(15)
F9 0.115(13) 0.29(2) 0.235(18) -0.118(17) -0.010(12) 0.027(14)
F10 0.148(14) 0.153(13) 0.229(17) -0.018(12) -0.088(12) 0.018(12)
F11 0.134(13) 0.226(16) 0.141(12) 0.001(11) -0.071(10) 0.033(12)
F12 0.22(2) 0.30(3) 0.138(14) -0.041(16) 0.027(13) -0.015(19)
O6 0.151(14) 0.059(8) 0.149(12) -0.033(8) 0.043(10) -0.036(9)
O10 0.20(2) 0.085(10) 0.137(13) -0.013(10) 0.031(12) -0.007(11)
O15 0.24(2) 0.074(9) 0.139(13) 0.034(9) -0.063(13) -0.010(12)
O16 0.133(14) 0.073(9) 0.167(14) 0.036(9) -0.030(10) -0.054(9)
O17 0.17(2) 0.206(19) 0.177(16) -0.099(15) 0.076(14) -0.065(16)
O18 0.111(14) 0.28(2) 0.137(15) 0.055(15) -0.036(11) 0.057(15)
O19 0.44(4) 0.091(12) 0.32(3) -0.094(15) 0.29(3) -0.159(19)
O20 0.172(16) 0.084(9) 0.126(12) -0.025(8) 0.088(11) -0.041(10)
O21 0.23(2) 0.178(17) 0.167(16) 0.109(14) -0.090(15) -0.040(16)
O22 0.169(15) 0.078(8) 0.121(11) -0.030(8) -0.089(10) 0.040(9)
O23 0.146(17) 0.25(2) 0.111(13) 0.028(14) 0.032(12) -0.064(16)
O24 0.37(3) 0.100(12) 0.32(3) -0.098(14) -0.26(2) 0.135(17)
O51 0.093(11) 0.088(9) 0.134(12) 0.050(8) 0.055(9) 0.053(9)
O52 0.092(10) 0.082(9) 0.128(11) 0.037(8) -0.037(10) -0.044(8)
O54 0.22(2) 0.189(18) 0.147(15) -0.048(13) -0.034(13) 0.001(17)
O55 0.24(2) 0.152(15) 0.145(14) 0.043(12) -0.004(13) 0.019(16)
O62 0.20(5) 0.19(4) 0.29(5) 0.05(4) -0.04(4) 0.06(4)
S1 0.111(5) 0.068(3) 0.100(4) 0.009(3) -0.015(4) -0.020(3)
S2 0.111(5) 0.073(3) 0.100(4) -0.011(3) 0.008(4) -0.027(3)
S3 0.139(6) 0.068(3) 0.090(4) -0.016(3) 0.036(4) -0.026(4)
S4 0.151(6) 0.067(3) 0.082(4) -0.015(3) -0.045(4) 0.028(4)
C18 0.279(18) 0.279(18) 0.279(18) -0.0002(11) 0.0005(11) 0.0000(11)
C19 0.168(11) 0.168(11) 0.168(11) 0.0002(11) 0.0003(11) -0.0002(11)
C17 0.179(12) 0.179(12) 0.179(12) 0.0000(11) 0.0003(11) -0.0002(11)

loop_
_atom_type_symbol
_atom_type_description
_atom_type_scat_dispersion_real
_atom_type_scat_dispersion_imag
_atom_type_scat_source
C C 0.0033 0.0016 'International Tables Vol C Tables 4.2.6.8 and 6.1.1.4'
H H 0.0000 0.0000 'International Tables Vol C Tables 4.2.6.8 and 6.1.1.4'
N N 0.0061 0.0033 'International Tables Vol C Tables 4.2.6.8 and 6.1.1.4'
O O 0.0106 0.0060 'International Tables Vol C Tables 4.2.6.8 and 6.1.1.4'
Ru Ru -1.2594 0.8363 'International Tables Vol C Tables 4.2.6.8 and 6.1.1.4'
S S 0.1246 0.1234 'International Tables Vol C Tables 4.2.6.8 and 6.1.1.4'
F F 0.0171 0.0103 'International Tables Vol C Tables 4.2.6.8 and 6.1.1.4'

loop_
_geom_angle_atom_site_label_1
_geom_angle_atom_site_label_2
_geom_angle_atom_site_label_3
_geom_angle
_geom_angle_site_symmetry_1
_geom_angle_site_symmetry_3
N1 Ru1 N7 85.4(4) . 3_656
N1 Ru1 O1 83.5(3) . .
N7 Ru1 O1 84.0(3) 3_656 .
N1 Ru1 C6 132.9(4) . .
N7 Ru1 C6 91.4(4) 3_656 .
O1 Ru1 C6 142.9(4) . .
N1 Ru1 C5 170.1(4) . .
N7 Ru1 C5 98.0(5) 3_656 .
O1 Ru1 C5 106.1(4) . .
C6 Ru1 C5 38.1(5) . .
N1 Ru1 C3 109.6(4) . .
N7 Ru1 C3 165.0(4) 3_656 .
O1 Ru1 C3 97.2(4) . .
C6 Ru1 C3 78.6(5) . .
C5 Ru1 C3 67.2(5) . .
N1 Ru1 C2 92.3(4) . .
N7 Ru1 C2 147.0(4) 3_656 .
O1 Ru1 C2 128.5(4) . .
C6 Ru1 C2 66.5(5) . .
C5 Ru1 C2 79.7(5) . .
C3 Ru1 C2 36.7(4) . .
N1 Ru1 C1 100.9(4) . .
N7 Ru1 C1 110.1(4) 3_656 .
O1 Ru1 C1 165.4(4) . .
C6 Ru1 C1 37.3(4) . .
C5 Ru1 C1 69.1(5) . .
C3 Ru1 C1 68.2(5) . .
C2 Ru1 C1 38.1(4) . .
N1 Ru1 C4 144.9(5) . .
N7 Ru1 C4 126.7(5) 3_656 .
O1 Ru1 C4 86.1(4) . .
C6 Ru1 C4 67.4(5) . .
C5 Ru1 C4 36.6(5) . .
C3 Ru1 C4 38.9(5) . .
C2 Ru1 C4 68.7(5) . .
C1 Ru1 C4 82.4(5) . .
C35 Ru2 C34 37.8(4) . .
C35 Ru2 C33 66.7(5) . .
C34 Ru2 C33 36.3(4) . .
C35 Ru2 C12 133.9(8) . .
C34 Ru2 C12 168.5(8) . .
C33 Ru2 C12 155.2(8) . .
C35 Ru2 C13 107.4(6) . .
C34 Ru2 C13 131.1(7) . .
C33 Ru2 C13 164.6(7) . .
C12 Ru2 C13 37.8(6) . .
C35 Ru2 C15 119.0(7) . .
C34 Ru2 C15 99.4(6) . .
C33 Ru2 C15 104.8(6) . .
C12 Ru2 C15 78.3(6) . .
C13 Ru2 C15 64.8(6) . .
C35 Ru2 C36 37.8(4) . .
C34 Ru2 C36 67.3(5) . .
C33 Ru2 C36 77.9(5) . .
C12 Ru2 C36 110.2(6) . .
C13 Ru2 C36 106.5(5) . .
C15 Ru2 C36 154.3(8) . .
C35 Ru2 C14 101.2(6) . .
C34 Ru2 C14 103.9(6) . .
C33 Ru2 C14 128.2(6) . .
C12 Ru2 C14 67.7(6) . .
C13 Ru2 C14 37.1(6) . .
C15 Ru2 C14 35.1(6) . .
C36 Ru2 C14 124.1(6) . .
C35 Ru2 C16 151.9(9) . .
C34 Ru2 C16 118.8(8) . .
C33 Ru2 C16 101.7(6) . .
C12 Ru2 C16 65.8(8) . .
C13 Ru2 C16 76.8(7) . .
C15 Ru2 C16 36.6(7) . .
C36 Ru2 C16 169.0(9) . .
C14 Ru2 C16 64.9(8) . .
C35 Ru2 C11 171.1(9) . .
C34 Ru2 C11 150.9(9) . .
C33 Ru2 C11 120.1(8) . .
C12 Ru2 C11 37.9(7) . .
C13 Ru2 C11 67.5(7) . .
C15 Ru2 C11 66.1(7) . .
C36 Ru2 C11 135.2(8) . .
C14 Ru2 C11 79.1(6) . .
C16 Ru2 C11 35.9(7) . .
C35 Ru2 C31 67.1(4) . .
C34 Ru2 C31 78.4(4) . .
C33 Ru2 C31 65.7(4) . .
C12 Ru2 C31 106.4(5) . .
C13 Ru2 C31 126.5(6) . .
C15 Ru2 C31 166.6(7) . .
C36 Ru2 C31 36.4(4) . .
C14 Ru2 C31 158.3(6) . .
C16 Ru2 C31 133.4(8) . .
C11 Ru2 C31 109.6(6) . .
C35 Ru2 C32 76.9(5) . .
C34 Ru2 C32 64.2(5) . .
C33 Ru2 C32 35.4(4) . .
C12 Ru2 C32 125.7(7) . .
C13 Ru2 C32 159.7(6) . .
C15 Ru2 C32 131.4(6) . .
C36 Ru2 C32 64.2(4) . .
C14 Ru2 C32 163.1(6) . .
C16 Ru2 C32 109.1(7) . .
C11 Ru2 C32 105.3(6) . .
C31 Ru2 C32 35.9(4) . .
N5 Ru3 O2 85.1(4) . .
N5 Ru3 N3 82.3(3) . .
O2 Ru3 N3 85.2(4) . .
N5 Ru3 C25 90.4(4) . .
O2 Ru3 C25 134.7(5) . .
N3 Ru3 C25 138.8(5) . .
N5 Ru3 C23 134.9(6) . .
O2 Ru3 C23 138.4(6) . .
N3 Ru3 C23 89.3(4) . .
C25 Ru3 C23 67.7(5) . .
N5 Ru3 C24 102.2(5) . .
O2 Ru3 C24 169.9(4) . .
N3 Ru3 C24 102.6(5) . .
C25 Ru3 C24 39.6(5) . .
C23 Ru3 C24 36.9(5) . .
N5 Ru3 C26 107.3(4) . .
O2 Ru3 C26 102.0(5) . .
N3 Ru3 C26 168.2(4) . .
C25 Ru3 C26 37.3(5) . .
C23 Ru3 C26 79.1(5) . .
C24 Ru3 C26 69.3(6) . .
N5 Ru3 C22 169.9(5) . .
O2 Ru3 C22 103.8(5) . .
N3 Ru3 C22 102.9(4) . .
C25 Ru3 C22 80.0(6) . .
C23 Ru3 C22 37.9(6) . .
C24 Ru3 C22 68.4(6) . .
C26 Ru3 C22 66.6(5) . .
N5 Ru3 C21 140.6(4) . .
O2 Ru3 C21 88.6(5) . .
N3 Ru3 C21 135.9(5) . .
C25 Ru3 C21 67.2(6) . .
C23 Ru3 C21 67.4(6) . .
C24 Ru3 C21 81.3(5) . .
C26 Ru3 C21 36.6(5) . .
C22 Ru3 C21 37.1(5) . .
N9 Ru4 N15 85.4(4) . 3_766
N9 Ru4 O3 83.8(3) . .
N15 Ru4 O3 84.9(3) 3_766 .
N9 Ru4 C52 132.7(4) . .
N15 Ru4 C52 90.9(4) 3_766 .
O3 Ru4 C52 142.9(4) . .
N9 Ru4 C51 100.5(4) . .
N15 Ru4 C51 109.8(5) 3_766 .
O3 Ru4 C51 164.9(4) . .
C52 Ru4 C51 37.6(5) . .
N9 Ru4 C56 92.1(5) . .
N15 Ru4 C56 147.4(5) 3_766 .
O3 Ru4 C56 127.2(5) . .
C52 Ru4 C56 67.3(5) . .
C51 Ru4 C56 38.8(5) . .
N9 Ru4 C53 169.7(4) . .
N15 Ru4 C53 98.6(5) 3_766 .
O3 Ru4 C53 105.9(4) . .
C52 Ru4 C53 38.3(5) . .
C51 Ru4 C53 69.2(5) . .
C56 Ru4 C53 79.5(5) . .
N9 Ru4 C55 110.1(5) . .
N15 Ru4 C55 164.4(5) 3_766 .
O3 Ru4 C55 96.1(5) . .
C52 Ru4 C55 78.9(5) . .
C51 Ru4 C55 68.8(5) . .
C56 Ru4 C55 36.9(5) . .
C53 Ru4 C55 66.2(6) . .
N9 Ru4 C54 144.4(5) . .
N15 Ru4 C54 127.2(5) 3_766 .
O3 Ru4 C54 85.3(4) . .
C52 Ru4 C54 68.1(5) . .
C51 Ru4 C54 82.8(5) . .
C56 Ru4 C54 68.3(6) . .
C53 Ru4 C54 36.6(5) . .
C55 Ru4 C54 37.8(5) . .
C66 Ru5 C63 78.7(6) . .
C66 Ru5 C65 36.8(7) . .
C63 Ru5 C65 66.0(6) . .
C66 Ru5 C83 156.8(8) . .
C63 Ru5 C83 103.4(5) . .
C65 Ru5 C83 164.0(6) . .
C66 Ru5 C84 167.3(8) . .
C63 Ru5 C84 99.9(6) . .
C65 Ru5 C84 131.1(7) . .
C83 Ru5 C84 35.9(5) . .
C66 Ru5 C85 132.8(8) . .
C63 Ru5 C85 120.2(7) . .
C65 Ru5 C85 107.4(6) . .
C83 Ru5 C85 66.5(5) . .
C84 Ru5 C85 37.5(4) . .
C66 Ru5 C64 67.1(6) . .
C63 Ru5 C64 36.8(6) . .
C65 Ru5 C64 37.0(6) . .
C83 Ru5 C64 127.8(5) . .
C84 Ru5 C64 104.2(5) . .
C85 Ru5 C64 101.4(6) . .
C66 Ru5 C86 109.4(7) . .
C63 Ru5 C86 154.6(7) . .
C65 Ru5 C86 105.5(5) . .
C83 Ru5 C86 78.7(5) . .
C84 Ru5 C86 66.7(5) . .
C85 Ru5 C86 36.9(4) . .
C64 Ru5 C86 122.8(6) . .
C66 Ru5 C62 67.0(8) . .
C63 Ru5 C62 35.8(6) . .
C65 Ru5 C62 77.7(6) . .
C83 Ru5 C62 100.9(6) . .
C84 Ru5 C62 118.9(7) . .
C85 Ru5 C62 152.2(7) . .
C64 Ru5 C62 65.8(7) . .
C86 Ru5 C62 169.5(7) . .
C66 Ru5 C61 38.0(7) . .
C63 Ru5 C61 66.4(7) . .
C65 Ru5 C61 67.0(7) . .
C83 Ru5 C61 121.2(7) . .
C84 Ru5 C61 152.6(8) . .
C85 Ru5 C61 169.6(8) . .
C64 Ru5 C61 79.4(6) . .
C86 Ru5 C61 134.4(7) . .
C62 Ru5 C61 37.3(7) . .
C66 Ru5 C81 106.9(5) . .
C63 Ru5 C81 165.4(6) . .
C65 Ru5 C81 126.5(5) . .
C83 Ru5 C81 66.0(4) . .
C84 Ru5 C81 77.5(4) . .
C85 Ru5 C81 66.2(5) . .
C64 Ru5 C81 157.8(6) . .
C86 Ru5 C81 36.9(4) . .
C62 Ru5 C81 133.3(7) . .
C61 Ru5 C81 109.5(6) . .
C66 Ru5 C82 126.4(6) . .
C63 Ru5 C82 130.8(6) . .
C65 Ru5 C82 159.2(6) . .
C83 Ru5 C82 36.4(4) . .
C84 Ru5 C82 64.0(4) . .
C85 Ru5 C82 76.2(5) . .
C64 Ru5 C82 163.8(5) . .
C86 Ru5 C82 64.5(4) . .
C62 Ru5 C82 109.0(6) . .
C61 Ru5 C82 105.9(5) . .
C81 Ru5 C82 35.2(4) . .
O4 Ru6 N13 86.1(4) . .
O4 Ru6 N11 85.8(4) . .
N13 Ru6 N11 81.8(3) . .
O4 Ru6 C73 138.0(6) . .
N13 Ru6 C73 134.3(6) . .
N11 Ru6 C73 89.0(4) . .
O4 Ru6 C75 135.3(4) . .
N13 Ru6 C75 89.6(4) . .
N11 Ru6 C75 137.5(5) . .
C73 Ru6 C75 67.8(5) . .
O4 Ru6 C76 101.3(4) . .
N13 Ru6 C76 107.6(5) . .
N11 Ru6 C76 168.4(4) . .
C73 Ru6 C76 79.6(5) . .
C75 Ru6 C76 38.8(5) . .
O4 Ru6 C72 103.1(5) . .
N13 Ru6 C72 169.8(5) . .
N11 Ru6 C72 103.1(5) . .
C73 Ru6 C72 38.2(6) . .
C75 Ru6 C72 80.7(5) . .
C76 Ru6 C72 66.5(5) . .
O4 Ru6 C74 169.1(4) . .
N13 Ru6 C74 101.4(6) . .
N11 Ru6 C74 102.9(5) . .
C73 Ru6 C74 37.6(6) . .
C75 Ru6 C74 38.2(5) . .
C76 Ru6 C74 69.1(5) . .
C72 Ru6 C74 68.9(6) . .
O4 Ru6 C71 87.8(5) . .
N13 Ru6 C71 141.1(5) . .
N11 Ru6 C71 135.9(5) . .
C73 Ru6 C71 67.8(6) . .
C75 Ru6 C71 68.6(5) . .
C76 Ru6 C71 36.7(5) . .
C72 Ru6 C71 36.9(5) . .
C74 Ru6 C71 81.5(6) . .
C37 N1 N2 107.4(9) . .
C37 N1 Ru1 130.1(7) . .
N2 N1 Ru1 122.1(7) . .
N3 N2 N1 106.3(9) . .
N2 N3 N4 111.8(9) . .
N2 N3 Ru3 124.2(8) . .
N4 N3 Ru3 123.9(8) . .
N3 N4 C37 104.2(9) . .
N6 N5 C44 106.7(10) . .
N6 N5 Ru3 123.9(7) . .
C44 N5 Ru3 129.1(9) . .
N7 N6 N5 107.2(9) . .
N6 N7 N8 110.5(9) . .
N6 N7 Ru1 122.8(8) . 3_656
N8 N7 Ru1 126.2(7) . 3_656
C44 N8 N7 106.2(10) . .
C87 N9 N10 107.8(9) . .
C87 N9 Ru4 129.0(7) . .
N10 N9 Ru4 122.6(7) . .
N11 N10 N9 106.9(9) . .
N10 N11 N12 110.8(9) . .
N10 N11 Ru6 124.5(7) . .
N12 N11 Ru6 124.6(7) . .
N11 N12 C87 104.7(9) . .
N14 N13 C94 107.3(9) . .
N14 N13 Ru6 124.9(7) . .
C94 N13 Ru6 127.5(9) . .
N15 N14 N13 106.7(10) . .
N14 N15 N16 112.7(11) . .
N14 N15 Ru4 122.7(8) . 3_766
N16 N15 Ru4 124.1(8) . 3_766
C94 N16 N15 104.2(9) . .
C71 C72 C73 119.6(14) . .
C71 C72 Ru6 72.4(7) . .
C73 C72 Ru6 69.2(8) . .
C32 O1 Ru1 129.9(7) . .
C39 O2 Ru3 126.8(8) . .
C82 O3 Ru4 128.8(8) . .
C89 O4 Ru6 127.9(8) . .
C6 C1 C2 114.7(12) . .
C6 C1 C7 124.7(12) . .
C2 C1 C7 120.5(11) . .
C6 C1 Ru1 70.0(7) . .
C2 C1 Ru1 70.1(7) . .
C7 C1 Ru1 130.7(9) . .
C3 C2 C1 122.4(12) . .
C3 C2 Ru1 71.7(8) . .
C1 C2 Ru1 71.7(8) . .
C2 C3 C4 121.4(13) . .
C2 C3 Ru1 71.6(8) . .
C4 C3 Ru1 71.3(8) . .
C5 C4 C3 116.6(12) . .
C5 C4 C10 122.9(15) . .
C3 C4 C10 120.3(14) . .
C5 C4 Ru1 70.7(8) . .
C3 C4 Ru1 69.7(7) . .
C10 C4 Ru1 126.6(10) . .
C4 C5 C6 120.8(13) . .
C4 C5 Ru1 72.7(8) . .
C6 C5 Ru1 70.5(7) . .
C1 C6 C5 124.1(12) . .
C1 C6 Ru1 72.8(7) . .
C5 C6 Ru1 71.4(7) . .
C9 C7 C1 113.6(11) . .
C9 C7 C8 112.1(14) . .
C1 C7 C8 106.2(12) . .
C16 C11 C12 117.4(18) . .
C16 C11 C17 116(3) . .
C12 C11 C17 126(3) . .
C16 C11 Ru2 72.0(11) . .
C12 C11 Ru2 69.8(10) . .
C17 C11 Ru2 130.1(15) . .
C13 C12 C11 118.5(17) . .
C13 C12 Ru2 71.1(9) . .
C11 C12 Ru2 72.2(10) . .
C14 C13 C12 120.9(17) . .
C14 C13 Ru2 72.2(8) . .
C12 C13 Ru2 71.1(9) . .
C15 C14 C13 118.8(18) . .
C15 C14 C20 117.9(19) . .
C13 C14 C20 123(2) . .
C15 C14 Ru2 71.9(9) . .
C13 C14 Ru2 70.7(8) . .
C20 C14 Ru2 125.0(11) . .
C14 C15 C16 122.2(19) . .
C14 C15 Ru2 73.0(9) . .
C16 C15 Ru2 72.7(11) . .
C11 C16 C15 122(2) . .
C11 C16 Ru2 72.1(11) . .
C15 C16 Ru2 70.7(12) . .
C26 C21 C22 119.6(16) . .
C26 C21 C27 120.7(14) . .
C22 C21 C27 119.6(15) . .
C26 C21 Ru3 70.9(8) . .
C22 C21 Ru3 70.9(7) . .
C27 C21 Ru3 130.4(10) . .
C21 C22 C23 118.9(15) . .
C21 C22 Ru3 72.0(7) . .
C23 C22 Ru3 69.6(8) . .
C24 C23 C22 123.5(14) . .
C24 C23 Ru3 71.8(8) . .
C22 C23 Ru3 72.4(8) . .
C23 C24 C25 115.8(15) . .
C23 C24 C30 123.8(15) . .
C25 C24 C30 120.4(15) . .
C23 C24 Ru3 71.3(9) . .
C25 C24 Ru3 69.3(7) . .
C30 C24 Ru3 128.9(9) . .
C26 C25 C24 121.1(14) . .
C26 C25 Ru3 73.3(9) . .
C24 C25 Ru3 71.1(7) . .
C21 C26 C25 120.9(14) . .
C21 C26 Ru3 72.4(8) . .
C25 C26 Ru3 69.4(7) . .
C21 C27 C29 108.9(13) . .
C21 C27 C28 115.2(14) . .
C29 C27 C28 111.3(14) . .
C36 C31 C37 119.0(10) . .
C36 C31 C32 120.8(11) . .
C37 C31 C32 119.5(11) . .
C36 C31 Ru2 69.1(6) . .
C37 C31 Ru2 131.4(8) . .
C32 C31 Ru2 79.6(7) . .
O1 C32 C33 122.1(11) . .
O1 C32 C31 125.3(12) . .
C33 C32 C31 111.8(12) . .
O1 C32 Ru2 136.0(9) . .
C33 C32 Ru2 61.3(7) . .
C31 C32 Ru2 64.5(6) . .
C34 C33 C32 125.0(12) . .
C34 C33 Ru2 71.9(7) . .
C32 C33 Ru2 83.3(7) . .
C33 C34 C35 119.4(11) . .
C33 C34 Ru2 71.8(8) . .
C35 C34 Ru2 70.4(7) . .
C34 C35 C36 118.6(12) . .
C34 C35 Ru2 71.8(7) . .
C36 C35 Ru2 72.4(7) . .
C31 C36 C35 121.4(12) . .
C31 C36 Ru2 74.5(7) . .
C35 C36 Ru2 69.8(7) . .
N1 C37 N4 110.3(10) . .
N1 C37 C31 125.0(10) . .
N4 C37 C31 124.7(10) . .
C43 C38 C39 122.1(13) . .
C43 C38 C44 118.0(13) . .
C39 C38 C44 119.9(11) . .
O2 C39 C38 126.2(12) . .
O2 C39 C40 118.2(13) . .
C38 C39 C40 115.4(12) . .
C41 C40 C39 122.1(14) . .
C40 C41 C42 119.0(15) . .
C43 C42 C41 119.9(14) . .
C42 C43 C38 121.3(15) . .
N8 C44 N5 109.3(12) . .
N8 C44 C38 126.0(12) . .
N5 C44 C38 124.5(12) . .
C52 C51 C56 115.4(12) . .
C52 C51 C57 124.2(13) . .
C56 C51 C57 120.3(12) . .
C52 C51 Ru4 70.5(7) . .
C56 C51 Ru4 70.9(7) . .
C57 C51 Ru4 131.3(9) . .
C51 C52 C53 123.0(13) . .
C51 C52 Ru4 71.9(7) . .
C53 C52 Ru4 72.2(7) . .
C54 C53 C52 120.8(13) . .
C54 C53 Ru4 72.1(8) . .
C52 C53 Ru4 69.5(7) . .
C53 C54 C55 117.1(14) . .
C53 C54 C60 121.3(15) . .
C55 C54 C60 121.6(15) . .
C53 C54 Ru4 71.3(8) . .
C55 C54 Ru4 70.7(8) . .
C60 C54 Ru4 127.2(10) . .
C56 C55 C54 122.3(15) . .
C56 C55 Ru4 71.2(9) . .
C54 C55 Ru4 71.4(9) . .
C55 C56 C51 121.1(13) . .
C55 C56 Ru4 71.9(9) . .
C51 C56 Ru4 70.3(7) . .
C51 C57 C58 109.3(12) . .
C51 C57 C59 114.8(11) . .
C58 C57 C59 110.0(13) . .
C62 C61 C66 116.3(15) . .
C62 C61 C67 113(2) . .
C66 C61 C67 130(2) . .
C62 C61 Ru5 70.7(9) . .
C66 C61 Ru5 68.9(9) . .
C67 C61 Ru5 127.1(15) . .
C63 C62 C61 121.5(17) . .
C63 C62 Ru5 71.0(10) . .
C61 C62 Ru5 72.1(9) . .
C62 C63 C64 122.1(17) . .
C62 C63 Ru5 73.2(10) . .
C64 C63 Ru5 72.1(8) . .
C63 C64 C65 118.4(15) . .
C63 C64 C70 119.8(17) . .
C65 C64 C70 121.8(19) . .
C63 C64 Ru5 71.1(8) . .
C65 C64 Ru5 71.3(7) . .
C70 C64 Ru5 127.1(11) . .
C66 C65 C64 121.2(17) . .
C66 C65 Ru5 70.9(9) . .
C64 C65 Ru5 71.7(8) . .
C65 C66 C61 120.4(16) . .
C65 C66 Ru5 72.2(9) . .
C61 C66 Ru5 73.1(9) . .
C68 C67 C61 108(3) . .
C68 C67 C69 107(3) . .
C61 C67 C69 102(3) . .
C76 C71 C72 119.3(15) . .
C76 C71 C77 122.1(14) . .
C72 C71 C77 118.6(15) . .
C76 C71 Ru6 70.6(7) . .
C72 C71 Ru6 70.7(7) . .
C77 C71 Ru6 130.8(10) . .
C74 C73 C72 123.1(15) . .
C74 C73 Ru6 72.8(8) . .
C72 C73 Ru6 72.5(9) . .
C73 C74 C75 117.1(16) . .
C73 C74 C80 123.3(16) . .
C75 C74 C80 119.5(17) . .
C73 C74 Ru6 69.6(9) . .
C75 C74 Ru6 70.2(8) . .
C80 C74 Ru6 127.3(9) . .
C74 C75 C76 119.5(14) . .
C74 C75 Ru6 71.6(8) . .
C76 C75 Ru6 71.2(8) . .
C71 C76 C75 121.5(13) . .
C71 C76 Ru6 72.7(7) . .
C75 C76 Ru6 70.0(7) . .
C71 C77 C79 109.5(14) . .
C71 C77 C78 113.5(13) . .
C79 C77 C78 108.8(14) . .
C86 C81 C82 120.7(11) . .
C86 C81 C87 119.2(11) . .
C82 C81 C87 119.8(11) . .
C86 C81 Ru5 68.6(7) . .
C82 C81 Ru5 78.2(7) . .
C87 C81 Ru5 131.0(8) . .
O3 C82 C81 126.1(11) . .
O3 C82 C83 118.8(11) . .
C81 C82 C83 114.8(11) . .
O3 C82 Ru5 136.4(9) . .
C81 C82 Ru5 66.6(6) . .
C83 C82 Ru5 63.0(6) . .
C84 C83 C82 121.5(12) . .
C84 C83 Ru5 72.0(7) . .
C82 C83 Ru5 80.6(7) . .
C83 C84 C85 121.1(13) . .
C83 C84 Ru5 72.1(8) . .
C85 C84 Ru5 71.4(7) . .
C86 C85 C84 119.0(13) . .
C86 C85 Ru5 71.7(8) . .
C84 C85 Ru5 71.1(8) . .
C85 C86 C81 120.6(12) . .
C85 C86 Ru5 71.4(7) . .
C81 C86 Ru5 74.5(7) . .
N9 C87 N12 109.7(10) . .
N9 C87 C81 125.7(10) . .
N12 C87 C81 124.5(11) . .
C93 C88 C89 120.4(13) . .
C93 C88 C94 119.8(12) . .
C89 C88 C94 119.8(11) . .
O4 C89 C88 125.7(12) . .
O4 C89 C90 118.4(13) . .
C88 C89 C90 115.9(12) . .
C91 C90 C89 121.4(14) . .
C90 C91 C92 119.7(15) . .
C93 C92 C91 118.8(15) . .
C92 C93 C88 123.5(15) . .
N16 C94 N13 109.0(11) . .
N16 C94 C88 125.3(10) . .
N13 C94 C88 125.5(11) . .
F5 C101 F6 108(3) . .
F5 C101 F4 124(4) . .
F6 C101 F4 109(3) . .
F5 C101 S1 106(3) . .
F6 C101 S1 106(3) . .
F4 C101 S1 102(3) . .
F7 C102 F8 113(4) . .
F7 C102 F9 127(5) . .
F8 C102 F9 97(3) . .
F7 C102 S2 110(3) . .
F8 C102 S2 105(3) . .
F9 C102 S2 102(3) . .
F2 C103 F1 107(3) . .
F2 C103 F3 105(2) . .
F1 C103 F3 109.0(19) . .
F2 C103 S3 113.6(17) . .
F1 C103 S3 112.0(17) . .
F3 C103 S3 110(2) . .
F12 C104 F11 108(3) . .
F12 C104 F10 106(3) . .
F11 C104 F10 109(2) . .
F12 C104 S4 114.7(19) . .
F11 C104 S4 110(2) . .
F10 C104 S4 110(2) . .
O10 S1 O6 114.7(9) . .
O10 S1 O21 117.4(12) . .
O6 S1 O21 116.4(10) . .
O10 S1 C101 104.4(18) . .
O6 S1 C101 103.5(14) . .
O21 S1 C101 96.5(12) . .
O16 S2 O15 114.3(9) . .
O16 S2 O17 114.7(11) . .
O15 S2 O17 117.9(12) . .
O16 S2 C102 102.3(14) . .
O15 S2 C102 109.5(17) . .
O17 S2 C102 94.8(13) . .
O18 S3 O19 120.4(16) . .
O18 S3 O20 113.6(12) . .
O19 S3 O20 114.9(10) . .
O18 S3 C103 98.6(12) . .
O19 S3 C103 100.5(14) . .
O20 S3 C103 104.6(12) . .
O23 S4 O24 122.9(15) . .
O23 S4 O22 113.7(12) . .
O24 S4 O22 112.0(10) . .
O23 S4 C104 100.6(12) . .
O24 S4 C104 98.9(14) . .
O22 S4 C104 104.8(11) . .
C19 C17 C11 109(3) . .
C19 C17 C18 105(3) . .
C11 C17 C18 104(2) . .

loop_
_geom_bond_atom_site_label_1
_geom_bond_atom_site_label_2
_geom_bond_distance
_geom_bond_site_symmetry_2
Ru1 N1 2.091(9) .
Ru1 N7 2.099(10) 3_656
Ru1 O1 2.101(8) .
Ru1 C6 2.168(13) .
Ru1 C5 2.180(13) .
Ru1 C3 2.184(14) .
Ru1 C2 2.183(14) .
Ru1 C1 2.204(13) .
Ru1 C4 2.206(13) .
Ru2 C35 2.173(12) .
Ru2 C34 2.192(12) .
Ru2 C33 2.190(13) .
Ru2 C12 2.198(17) .
Ru2 C13 2.198(13) .
Ru2 C15 2.203(15) .
Ru2 C36 2.207(12) .
Ru2 C14 2.217(13) .
Ru2 C16 2.229(19) .
Ru2 C11 2.230(17) .
Ru2 C31 2.276(11) .
Ru2 C32 2.480(12) .
Ru3 N5 2.042(10) .
Ru3 O2 2.058(9) .
Ru3 N3 2.096(10) .
Ru3 C25 2.155(13) .
Ru3 C23 2.172(13) .
Ru3 C24 2.179(13) .
Ru3 C26 2.204(13) .
Ru3 C22 2.209(13) .
Ru3 C21 2.224(12) .
Ru4 N9 2.091(9) .
Ru4 N15 2.097(11) 3_766
Ru4 O3 2.104(8) .
Ru4 C52 2.163(12) .
Ru4 C51 2.182(13) .
Ru4 C56 2.191(14) .
Ru4 C53 2.199(13) .
Ru4 C55 2.200(16) .
Ru4 C54 2.209(13) .
Ru5 C66 2.185(15) .
Ru5 C63 2.194(15) .
Ru5 C65 2.201(13) .
Ru5 C83 2.200(12) .
Ru5 C84 2.200(13) .
Ru5 C85 2.203(13) .
Ru5 C64 2.206(12) .
Ru5 C86 2.207(12) .
Ru5 C62 2.222(16) .
Ru5 C61 2.240(15) .
Ru5 C81 2.285(11) .
Ru5 C82 2.438(12) .
Ru6 O4 2.051(9) .
Ru6 N13 2.056(9) .
Ru6 N11 2.088(9) .
Ru6 C73 2.160(14) .
Ru6 C75 2.183(13) .
Ru6 C76 2.199(12) .
Ru6 C72 2.204(13) .
Ru6 C74 2.203(15) .
Ru6 C71 2.226(12) .
N1 C37 1.326(13) .
N1 N2 1.357(12) .
N2 N3 1.315(13) .
N3 N4 1.342(12) .
N4 C37 1.348(14) .
N5 N6 1.332(13) .
N5 C44 1.369(14) .
N6 N7 1.324(12) .
N7 N8 1.337(12) .
N7 Ru1 2.100(10) 3_656
N8 C44 1.311(15) .
N9 C87 1.329(14) .
N9 N10 1.344(12) .
N10 N11 1.324(12) .
N11 N12 1.345(12) .
N12 C87 1.353(14) .
N13 N14 1.322(13) .
N13 C94 1.376(14) .
N14 N15 1.313(12) .
N15 N16 1.336(13) .
N15 Ru4 2.097(11) 3_766
N16 C94 1.339(14) .
C72 C71 1.403(19) .
C72 C73 1.43(2) .
O1 C32 1.245(15) .
O2 C39 1.330(14) .
O3 C82 1.273(14) .
O4 C89 1.344(14) .
C1 C6 1.398(17) .
C1 C2 1.433(17) .
C1 C7 1.510(16) .
C2 C3 1.375(17) .
C3 C4 1.463(19) .
C4 C5 1.375(18) .
C4 C10 1.498(17) .
C5 C6 1.418(17) .
C7 C9 1.485(19) .
C7 C8 1.54(2) .
C11 C16 1.37(3) .
C11 C12 1.44(3) .
C11 C17 1.55(3) .
C12 C13 1.42(2) .
C13 C14 1.40(2) .
C14 C15 1.33(2) .
C14 C20 1.54(2) .
C15 C16 1.39(3) .
C21 C26 1.392(19) .
C21 C22 1.409(18) .
C21 C27 1.49(2) .
C22 C23 1.42(2) .
C23 C24 1.38(2) .
C24 C25 1.467(18) .
C24 C30 1.489(19) .
C25 C26 1.39(2) .
C27 C29 1.534(19) .
C27 C28 1.54(2) .
C31 C36 1.401(16) .
C31 C37 1.451(15) .
C31 C32 1.478(16) .
C32 C33 1.447(16) .
C33 C34 1.365(17) .
C34 C35 1.413(16) .
C35 C36 1.420(15) .
C38 C43 1.394(16) .
C38 C39 1.399(17) .
C38 C44 1.450(17) .
C39 C40 1.422(18) .
C40 C41 1.399(18) .
C41 C42 1.40(2) .
C42 C43 1.34(2) .
C51 C52 1.401(17) .
C51 C56 1.453(18) .
C51 C57 1.497(16) .
C52 C53 1.431(17) .
C53 C54 1.385(19) .
C54 C55 1.43(2) .
C54 C60 1.499(18) .
C55 C56 1.388(18) .
C57 C58 1.51(2) .
C57 C59 1.514(19) .
C61 C62 1.43(2) .
C61 C66 1.44(3) .
C61 C67 1.53(3) .
C62 C63 1.36(2) .
C63 C64 1.39(2) .
C64 C65 1.40(2) .
C64 C70 1.51(2) .
C65 C66 1.39(2) .
C67 C68 1.478(18) .
C67 C69 1.553(19) .
C71 C76 1.395(19) .
C71 C77 1.49(2) .
C73 C74 1.41(2) .
C74 C75 1.435(19) .
C74 C80 1.51(2) .
C75 C76 1.454(19) .
C77 C79 1.54(2) .
C77 C78 1.56(2) .
C81 C86 1.425(16) .
C81 C82 1.435(16) .
C81 C87 1.442(15) .
C82 C83 1.466(16) .
C83 C84 1.358(18) .
C84 C85 1.416(17) .
C85 C86 1.397(17) .
C88 C93 1.383(16) .
C88 C89 1.409(17) .
C88 C94 1.458(17) .
C89 C90 1.420(19) .
C90 C91 1.388(18) .
C91 C92 1.40(2) .
C92 C93 1.32(2) .
C101 F5 1.25(5) .
C101 F6 1.29(3) .
C101 F4 1.31(2) .
C101 S1 1.85(4) .
C102 F7 1.15(5) .
C102 F8 1.35(3) .
C102 F9 1.35(3) .
C102 S2 1.81(4) .
C103 F2 1.28(3) .
C103 F1 1.34(2) .
C103 F3 1.34(2) .
C103 S3 1.78(3) .
C104 F12 1.27(3) .
C104 F11 1.32(2) .
C104 F10 1.32(2) .
C104 S4 1.80(3) .
C105 O52 1.330(18) .
C108 O51 1.351(19) .
C112 O62 1.50(6) .
O6 S1 1.400(12) .
O10 S1 1.399(15) .
O15 S2 1.433(14) .
O16 S2 1.390(12) .
O17 S2 1.463(15) .
O18 S3 1.339(17) .
O19 S3 1.366(16) .
O20 S3 1.412(12) .
O21 S1 1.455(14) .
O22 S4 1.403(12) .
O23 S4 1.348(16) .
O24 S4 1.370(16) .
C18 C17 1.61(4) .
C19 C17 1.40(3) .
